data_4128323
loop_
_publ_author_name
'Kusaka, Shinpei'
'Kiyose, Atsushi'
'Sato, Hiroshi'
'Hijikata, Yuh'
'Hori, Akihiro'
'Ma, Yunsheng'
'Matsuda, Ryotaro'

_publ_section_title
;
 Dynamic Topochemical Reaction Tuned by Guest Molecules in the Nanospace
 of a Metal-Organic Framework.
;
_journal_issue 40
_journal_name_full 'Journal of the American Chemical Society'
_journal_page_first 15742
_journal_page_last 15746
_journal_paper_doi 10.1021/jacs.9b07682
_journal_volume 141
_journal_year 2019
_chemical_formula_moiety 'C32 H30 N2 O5 Zn'
_chemical_formula_sum 'C32 H30 N2 O5 Zn'
_chemical_formula_weight 587.98
_space_group_crystal_system triclinic
_space_group_IT_number 2
_space_group_name_Hall '-P 1'
_space_group_name_H-M_alt 'P -1'
_symmetry_space_group_name_Hall '-P 1'
_symmetry_space_group_name_H-M 'P -1'
_atom_sites_solution_hydrogens geom
_atom_sites_solution_primary direct
_atom_sites_solution_secondary difmap
_cell_angle_alpha 67.390(4)
_cell_angle_beta 72.490(4)
_cell_angle_gamma 89.005(4)
_cell_formula_units_Z 2
_cell_length_a 9.0380(4)
_cell_length_b 12.0885(5)
_cell_length_c 14.9988(7)
_cell_measurement_reflns_used 9286
_cell_measurement_temperature 93
_cell_measurement_theta_max 28.82
_cell_measurement_theta_min 2.35
_cell_volume 1433.64(13)
_computing_cell_refinement 'CrysAlisPro 1.171.39.9b (Rigaku OD, 2015)'
_computing_data_collection 'CrysAlisPro 1.171.39.9b (Rigaku OD, 2015)'
_computing_data_reduction 'CrysAlisPro 1.171.39.9b (Rigaku OD, 2015)'
_computing_molecular_graphics 'CrystalStructure 4.2.2'
_computing_publication_material 'CrystalStructure 4.2.2 (Rigaku, 2016)'
_computing_structure_refinement 'SHELXL Version 2014/7 (Sheldrick, 2008)'
_computing_structure_solution 'SHELXT Version 2014/5 (Sheldrick, 2014)'
_diffrn_ambient_temperature 93
_diffrn_detector_area_resol_mean 5.811
_diffrn_measured_fraction_theta_full 0.999
_diffrn_measured_fraction_theta_max 0.849
_diffrn_measurement_device_type 'Rigaku XtaLAB P200'
_diffrn_measurement_method \w
_diffrn_radiation_type 'Mo K\a'
_diffrn_radiation_wavelength 0.71075
_diffrn_reflns_av_R_equivalents 0.0739
_diffrn_reflns_Laue_measured_fraction_full 0.999
_diffrn_reflns_Laue_measured_fraction_max 0.849
_diffrn_reflns_limit_h_max 11
_diffrn_reflns_limit_h_min -11
_diffrn_reflns_limit_k_max 16
_diffrn_reflns_limit_k_min -16
_diffrn_reflns_limit_l_max 19
_diffrn_reflns_limit_l_min -20
_diffrn_reflns_number 24489
_diffrn_reflns_point_group_measured_fraction_full 0.999
_diffrn_reflns_point_group_measured_fraction_max 0.849
_diffrn_reflns_theta_full 25.242
_diffrn_reflns_theta_max 29.365
_diffrn_reflns_theta_min 2.378
_diffrn_standards_number 0
_exptl_absorpt_coefficient_mu 0.900
_exptl_absorpt_correction_T_max 1.000
_exptl_absorpt_correction_T_min 0.312
_exptl_absorpt_correction_type multi-scan
_exptl_absorpt_process_details
;
CrysAlisPro 1.171.39.9b (Rigaku Oxford Diffraction, 2015)
Empirical absorption correction using spherical harmonics,
 implemented in SCALE3 ABSPACK scaling algorithm.
;
_exptl_crystal_colour nONE
_exptl_crystal_density_diffrn 1.362
_exptl_crystal_density_method 'not measured'
_exptl_crystal_description nONE
_exptl_crystal_F_000 612.00
_refine_diff_density_max 1.90
_refine_diff_density_min -1.47
_refine_ls_extinction_method none
_refine_ls_goodness_of_fit_ref 1.155
_refine_ls_hydrogen_treatment constr
_refine_ls_number_parameters 363
_refine_ls_number_reflns 6703
_refine_ls_number_restraints 74
_refine_ls_R_factor_all 0.0983
_refine_ls_R_factor_gt 0.0796
_refine_ls_shift/su_max 0.000
_refine_ls_structure_factor_coef Fsqd
_refine_ls_weighting_details 'w = 1/[\s^2^(Fo^2^)+(0.1253P)^2^+2.7630P] where P=(Fo^2^+2Fc^2^)/3'
_refine_ls_weighting_scheme calc
_refine_ls_wR_factor_gt 0.2170
_refine_ls_wR_factor_ref 0.2317
_reflns_Friedel_coverage 0.000
_reflns_number_gt 5537
_reflns_number_total 6703
_reflns_threshold_expression F^2^>2.0\s(F^2^)
_cod_data_source_file ja9b07682_si_004.cif
_cod_data_source_block xcalibur
_cod_database_code 4128323

loop_
_space_group_symop_id
_space_group_symop_operation_xyz
1 +X,+Y,+Z
2 -X,-Y,-Z

loop_
_atom_site_label
_atom_site_type_symbol
_atom_site_fract_x
_atom_site_fract_y
_atom_site_fract_z
_atom_site_U_iso_or_equiv
_atom_site_adp_type
_atom_site_occupancy
_atom_site_site_symmetry_order
_atom_site_calc_flag
_atom_site_refinement_flags_posn
_atom_site_refinement_flags_adp
Zn41 Zn 0.14221(5) 0.46054(4) 0.44481(3) 0.02664(19) Uani 1 1 d . .
O1 O 0.2023(4) 0.6041(3) 0.4745(2) 0.0360(7) Uani 1 1 d . .
O2 O -0.1176(4) 0.6483(3) 0.4082(2) 0.0404(7) Uani 1 1 d . .
O4 O 0.0889(4) 0.5827(3) 0.3238(2) 0.0421(8) Uani 1 1 d . .
O5 O -0.0043(5) 0.6684(4) 0.5585(3) 0.0599(12) Uani 1 1 d . .
O6 O 0.6047(5) 1.1208(5) 0.1744(4) 0.0681(12) Uani 1 1 d . .
N3 N 0.3720(6) 1.0154(5) 0.2161(5) 0.0655(14) Uani 1 1 d . .
N12 N 0.3612(4) 0.4381(3) 0.3714(3) 0.0334(8) Uani 1 1 d . .
C7 C -0.0138(5) 0.6533(4) 0.3282(3) 0.0315(9) Uani 1 1 d . .
C8 C 0.2463(6) 0.7699(5) 0.5125(4) 0.0429(11) Uani 1 1 d . U
C9 C -0.0144(5) 0.7521(4) 0.2303(3) 0.0322(9) Uani 1 1 d . .
C10 C 0.1394(6) 0.6729(4) 0.5154(3) 0.0383(10) Uani 1 1 d . .
C11 C -0.0041(5) 0.9471(4) 0.0482(3) 0.0346(9) Uani 1 1 d . .
C13 C 0.5039(6) 0.8683(4) 0.4642(4) 0.0443(11) Uani 1 1 d . U
H13 H 0.6132 0.8723 0.4332 0.053 Uiso 1 1 calc R U
C14 C 0.4046(6) 0.7783(4) 0.4687(4) 0.0439(11) Uani 1 1 d . U
H14 H 0.4473 0.7216 0.4411 0.053 Uiso 1 1 calc R U
C15 C 1.3609(7) 0.3436(8) 0.0055(6) 0.075(2) Uani 1 1 d . .
H15 H 1.4628 0.3314 -0.0286 0.090 Uiso 1 1 calc R U
C16 C 0.0982(6) 0.8606(5) 0.0487(3) 0.0428(11) Uani 1 1 d . .
H16 H 0.1730 0.8668 -0.0135 0.051 Uiso 1 1 calc R U
C17 C 0.4469(6) 0.9511(5) 0.5034(4) 0.0505(12) Uani 1 1 d . U
C18 C 0.3931(6) 0.3605(5) 0.3276(4) 0.0479(12) Uani 1 1 d . .
H18 H 0.3096 0.3094 0.3327 0.057 Uiso 1 1 calc R U
C19 C 0.4825(6) 0.5073(5) 0.3655(5) 0.0551(15) Uani 1 1 d . .
H19 H 0.4619 0.5626 0.3976 0.066 Uiso 1 1 calc R U
C20 C -0.1205(7) 0.8356(6) 0.2288(4) 0.0649(18) Uani 1 1 d . .
H20 H -0.1990 0.8269 0.2904 0.078 Uiso 1 1 calc R U
C21 C 0.6335(7) 0.5005(7) 0.3153(8) 0.090(3) Uani 1 1 d . .
H21 H 0.7150 0.5504 0.3138 0.108 Uiso 1 1 calc R U
C22 C -0.1151(8) 0.9317(6) 0.1393(4) 0.0666(19) Uani 1 1 d . .
H22 H -0.1894 0.9881 0.1409 0.080 Uiso 1 1 calc R U
C23 C 1.1872(9) 0.4062(6) 0.1289(5) 0.0683(19) Uani 1 1 d . .
H23 H 1.1726 0.4400 0.1782 0.082 Uiso 1 1 calc R U
C24 C 1.0587(7) 0.3728(6) 0.1096(4) 0.0599(17) Uani 1 1 d D .
C25 C 0.6696(7) 0.4227(7) 0.2667(6) 0.085(3) Uani 1 1 d D .
C26 C 1.3372(8) 0.3915(7) 0.0781(6) 0.0714(18) Uani 1 1 d . .
H26 H 1.4237 0.4144 0.0933 0.086 Uiso 1 1 calc R U
C28 C 1.0863(7) 0.3288(7) 0.0348(4) 0.0656(18) Uani 1 1 d . .
H28 H 1.0002 0.3080 0.0183 0.079 Uiso 1 1 calc R U
C29 C 0.5446(9) 0.3510(7) 0.2744(5) 0.072(2) Uani 1 1 d . .
H29 H 0.5625 0.2950 0.2431 0.086 Uiso 1 1 calc R U
C30 C 0.8724(12) 0.3708(6) 0.1648(6) 0.096(3) Uani 1 1 d D .
H30 H 0.7922 0.3305 0.1558 0.115 Uiso 1 1 calc R U
C31 C 1.2325(8) 0.3137(7) -0.0164(5) 0.0683(18) Uani 1 1 d . .
H31 H 1.2465 0.2827 -0.0674 0.082 Uiso 1 1 calc R U
C32 C 0.1925(9) 0.8412(7) 0.5617(6) 0.0825(19) Uani 1 1 d . U
H32 H 0.0852 0.8306 0.6005 0.099 Uiso 1 1 calc R U
C33 C 0.4726(10) 1.0893(7) 0.2261(7) 0.079(2) Uani 1 1 d . .
H33 H 0.4336 1.1178 0.2787 0.095 Uiso 1 1 calc R U
C34 C 0.4116(12) 0.9708(9) 0.1441(8) 0.096(3) Uani 1 1 d . .
H34A H 0.5004 1.0254 0.0874 0.115 Uiso 1 1 calc R U
H34B H 0.3228 0.9756 0.1175 0.115 Uiso 1 1 calc R U
C35 C 0.8499(13) 0.4243(7) 0.2161(8) 0.123(5) Uani 1 1 d D .
H35 H 0.9294 0.4639 0.2263 0.148 Uiso 1 1 calc R U
C36 C 0.4547(11) 0.8485(8) 0.1692(9) 0.100(3) Uani 1 1 d . .
H36A H 0.4349 0.8168 0.1222 0.120 Uiso 1 1 calc R U
H36B H 0.3923 0.7972 0.2392 0.120 Uiso 1 1 calc R U
H36C H 0.5657 0.8491 0.1631 0.120 Uiso 1 1 calc R U
C37 C 0.2938(9) 0.9316(8) 0.5564(7) 0.0868(19) Uani 1 1 d . U
H37 H 0.2524 0.9814 0.5919 0.104 Uiso 1 1 calc R U
C38 C 0.2084(12) 0.9805(8) 0.2907(8) 0.104(3) Uani 1 1 d . .
H38A H 0.1741 0.8964 0.3048 0.125 Uiso 1 1 calc R U
H38B H 0.2100 0.9829 0.3557 0.125 Uiso 1 1 calc R U
C40 C 0.1007(10) 1.0540(9) 0.2570(10) 0.120(4) Uani 1 1 d . .
H40A H 0.1113 1.0637 0.1873 0.145 Uiso 1 1 calc R U
H40B H 0.1196 1.1331 0.2579 0.145 Uiso 1 1 calc R U
H40C H -0.0049 1.0173 0.3018 0.145 Uiso 1 1 calc R U
C42 C 0.0936(6) 0.7648(5) 0.1388(3) 0.0416(10) Uani 1 1 d . .
H42 H 0.1661 0.7072 0.1372 0.050 Uiso 1 1 calc R U

loop_
_atom_site_aniso_label
_atom_site_aniso_U_11
_atom_site_aniso_U_22
_atom_site_aniso_U_33
_atom_site_aniso_U_23
_atom_site_aniso_U_13
_atom_site_aniso_U_12
Zn41 0.0281(3) 0.0300(3) 0.0184(2) -0.00838(19) -0.00326(17) -0.01608(18)
O1 0.0453(18) 0.0271(14) 0.0366(16) -0.0096(13) -0.0174(14) -0.0148(12)
O2 0.0505(19) 0.0299(15) 0.0218(14) -0.0009(12) 0.0028(13) -0.0064(13)
O4 0.0349(17) 0.065(2) 0.0237(14) -0.0116(14) -0.0128(12) 0.0036(15)
O5 0.049(2) 0.072(3) 0.061(2) -0.046(2) 0.0066(17) -0.0395(19)
O6 0.039(2) 0.092(3) 0.084(3) -0.047(3) -0.019(2) 0.003(2)
N3 0.054(3) 0.054(3) 0.085(4) -0.023(3) -0.022(3) 0.005(2)
N12 0.0292(17) 0.0341(18) 0.0270(17) -0.0021(14) -0.0080(14) -0.0087(14)
C7 0.034(2) 0.035(2) 0.0221(18) -0.0082(16) -0.0058(15) -0.0164(17)
C8 0.046(2) 0.046(2) 0.038(2) -0.0221(18) -0.0064(17) -0.0236(18)
C9 0.029(2) 0.037(2) 0.0248(19) -0.0085(17) -0.0046(15) -0.0111(16)
C10 0.047(3) 0.040(2) 0.0232(19) -0.0087(17) -0.0082(17) -0.0246(19)
C11 0.030(2) 0.041(2) 0.0218(19) -0.0050(18) -0.0015(15) -0.0114(17)
C13 0.041(2) 0.037(2) 0.051(2) -0.0145(18) -0.0138(19) -0.0131(17)
C14 0.045(2) 0.033(2) 0.055(2) -0.0162(18) -0.0176(19) -0.0120(17)
C15 0.039(3) 0.125(6) 0.078(5) -0.068(5) -0.005(3) 0.008(3)
C16 0.049(3) 0.048(3) 0.0201(19) -0.0080(19) -0.0024(18) -0.002(2)
C17 0.051(2) 0.058(2) 0.045(2) -0.034(2) 0.0002(19) -0.029(2)
C18 0.044(3) 0.060(3) 0.040(3) -0.024(2) -0.008(2) 0.004(2)
C19 0.029(2) 0.045(3) 0.079(4) -0.011(3) -0.018(3) -0.011(2)
C20 0.062(4) 0.062(4) 0.027(2) 0.006(2) 0.015(2) 0.011(3)
C21 0.028(3) 0.055(4) 0.138(8) 0.001(4) -0.011(4) -0.004(3)
C22 0.066(4) 0.062(4) 0.030(3) 0.005(2) 0.011(2) 0.018(3)
C23 0.093(5) 0.052(3) 0.047(3) -0.023(3) -0.001(3) 0.021(3)
C24 0.055(3) 0.067(4) 0.040(3) -0.006(3) -0.012(3) 0.029(3)
C25 0.035(3) 0.072(5) 0.075(5) 0.031(4) 0.006(3) 0.006(3)
C26 0.061(4) 0.091(5) 0.070(4) -0.049(4) -0.010(3) -0.002(3)
C28 0.045(3) 0.099(5) 0.042(3) -0.016(3) -0.016(2) 0.021(3)
C29 0.076(5) 0.082(5) 0.045(3) -0.020(3) -0.009(3) 0.032(4)
C30 0.196(11) 0.040(3) 0.067(4) -0.006(3) -0.084(6) -0.008(4)
C31 0.054(4) 0.105(5) 0.061(4) -0.049(4) -0.017(3) 0.019(3)
C32 0.068(3) 0.089(3) 0.096(3) -0.067(3) 0.008(3) -0.031(3)
C33 0.089(6) 0.058(4) 0.105(6) -0.040(4) -0.041(5) 0.018(4)
C34 0.086(6) 0.107(7) 0.107(7) -0.067(6) -0.016(5) -0.001(5)
C35 0.215(13) 0.039(3) 0.159(10) -0.013(5) -0.151(10) -0.006(5)
C36 0.091(6) 0.090(6) 0.155(10) -0.068(6) -0.065(7) 0.032(5)
C37 0.076(3) 0.093(3) 0.101(3) -0.074(3) 0.006(3) -0.028(3)
C38 0.104(7) 0.072(5) 0.105(7) -0.037(5) 0.015(6) -0.009(5)
C40 0.057(5) 0.082(6) 0.187(12) -0.049(7) 0.005(6) 0.003(4)
C42 0.046(3) 0.045(3) 0.027(2) -0.0110(19) -0.0073(19) 0.002(2)

loop_
_atom_type_symbol
_atom_type_description
_atom_type_scat_dispersion_real
_atom_type_scat_dispersion_imag
_atom_type_scat_source
C C 0.0033 0.0016
;
International Tables for Crystallography
(Vol. C, Tables 4.2.6.8 and 6.1.1.4)
;
H H 0.0000 0.0000
;
International Tables for Crystallography
(Vol. C, Table 6.1.1.4)
;
N N 0.0061 0.0033
;
International Tables for Crystallography
(Vol. C, Tables 4.2.6.8 and 6.1.1.4)
;
O O 0.0106 0.0060
;
International Tables for Crystallography
(Vol. C, Tables 4.2.6.8 and 6.1.1.4)
;
Zn Zn 0.2839 1.4301
;
International Tables for Crystallography
(Vol. C, Tables 4.2.6.8 and 6.1.1.4)
;

loop_
_geom_angle_atom_site_label_1
_geom_angle_atom_site_label_2
_geom_angle_atom_site_label_3
_geom_angle
_geom_angle_site_symmetry_1
_geom_angle_site_symmetry_3
N12 Zn41 O2 101.81(14) . 2_566
N12 Zn41 O5 103.88(16) . 2_566
O2 Zn41 O5 88.14(16) 2_566 2_566
N12 Zn41 O4 99.19(14) . .
O2 Zn41 O4 158.94(14) 2_566 .
O5 Zn41 O4 88.39(18) 2_566 .
N12 Zn41 O1 97.20(14) . .
O2 Zn41 O1 88.16(13) 2_566 .
O5 Zn41 O1 158.91(16) 2_566 .
O4 Zn41 O1 87.65(14) . .
N12 Zn41 Zn41 166.98(11) . 2_566
O2 Zn41 Zn41 78.75(10) 2_566 2_566
O5 Zn41 Zn41 89.13(12) 2_566 2_566
O4 Zn41 Zn41 80.43(10) . 2_566
O1 Zn41 Zn41 69.78(10) . 2_566
C10 O1 Zn41 139.9(3) . .
C7 O2 Zn41 128.5(3) . 2_566
C7 O4 Zn41 125.8(3) . .
C10 O5 Zn41 115.4(3) . 2_566
C34 N3 C33 123.3(7) . .
C34 N3 C38 118.2(7) . .
C33 N3 C38 118.6(7) . .
C18 N12 C19 117.6(5) . .
C18 N12 Zn41 123.9(3) . .
C19 N12 Zn41 118.4(4) . .
O4 C7 O2 125.7(4) . .
O4 C7 C9 117.5(4) . .
O2 C7 C9 116.8(4) . .
C32 C8 C14 117.6(5) . .
C32 C8 C10 121.4(5) . .
C14 C8 C10 120.6(4) . .
C42 C9 C20 117.5(4) . .
C42 C9 C7 121.2(4) . .
C20 C9 C7 121.2(4) . .
O1 C10 O5 125.7(4) . .
O1 C10 C8 116.8(4) . .
O5 C10 C8 117.5(4) . .
C22 C11 C16 117.5(4) . .
C22 C11 C11 121.1(6) . 2_575
C16 C11 C11 121.4(5) . 2_575
C17 C13 C14 121.1(5) . .
C17 C13 H13 119.4 . .
C14 C13 H13 119.4 . .
C8 C14 C13 121.1(5) . .
C8 C14 H14 119.5 . .
C13 C14 H14 119.5 . .
C26 C15 C31 118.5(6) . .
C26 C15 H15 120.8 . .
C31 C15 H15 120.8 . .
C11 C16 C42 121.2(4) . .
C11 C16 H16 119.4 . .
C42 C16 H16 119.4 . .
C37 C17 C13 116.1(5) . .
C37 C17 C17 122.6(6) . 2_676
C13 C17 C17 121.0(6) . 2_676
N12 C18 C29 122.3(6) . .
N12 C18 H18 118.9 . .
C29 C18 H18 118.9 . .
N12 C19 C21 122.4(7) . .
N12 C19 H19 118.8 . .
C21 C19 H19 118.8 . .
C9 C20 C22 121.4(5) . .
C9 C20 H20 119.3 . .
C22 C20 H20 119.3 . .
C19 C21 C25 121.1(7) . .
C19 C21 H21 119.4 . .
C25 C21 H21 119.4 . .
C11 C22 C20 121.2(5) . .
C11 C22 H22 119.4 . .
C20 C22 H22 119.4 . .
C24 C23 C26 121.6(6) . .
C24 C23 H23 119.2 . .
C26 C23 H23 119.2 . .
C28 C24 C23 117.0(6) . .
C28 C24 C30 112.2(6) . .
C23 C24 C30 130.7(6) . .
C21 C25 C29 116.0(6) . .
C21 C25 C35 113.9(8) . .
C29 C25 C35 130.0(9) . .
C15 C26 C23 120.0(7) . .
C15 C26 H26 120.0 . .
C23 C26 H26 120.0 . .
C31 C28 C24 122.5(7) . .
C31 C28 H28 118.7 . .
C24 C28 H28 118.7 . .
C25 C29 C18 120.5(7) . .
C25 C29 H29 119.7 . .
C18 C29 H29 119.7 . .
C35 C30 C24 111.9(9) . .
C35 C30 H30 124.1 . .
C24 C30 H30 124.1 . .
C28 C31 C15 120.3(6) . .
C28 C31 H31 119.9 . .
C15 C31 H31 119.9 . .
C8 C32 C37 120.2(7) . .
C8 C32 H32 119.9 . .
C37 C32 H32 119.9 . .
O6 C33 N3 125.3(8) . .
O6 C33 H33 117.4 . .
N3 C33 H33 117.4 . .
N3 C34 C36 119.8(9) . .
N3 C34 H34A 107.4 . .
C36 C34 H34A 107.4 . .
N3 C34 H34B 107.4 . .
C36 C34 H34B 107.4 . .
H34A C34 H34B 106.9 . .
C30 C35 C25 110.8(9) . .
C30 C35 H35 124.6 . .
C25 C35 H35 124.6 . .
C34 C36 H36A 109.5 . .
C34 C36 H36B 109.5 . .
H36A C36 H36B 109.5 . .
C34 C36 H36C 109.5 . .
H36A C36 H36C 109.5 . .
H36B C36 H36C 109.5 . .
C17 C37 C32 123.0(6) . .
C17 C37 H37 118.5 . .
C32 C37 H37 118.5 . .
C40 C38 N3 113.8(8) . .
C40 C38 H38A 108.8 . .
N3 C38 H38A 108.8 . .
C40 C38 H38B 108.8 . .
N3 C38 H38B 108.8 . .
H38A C38 H38B 107.7 . .
C38 C40 H40A 109.5 . .
C38 C40 H40B 109.5 . .
H40A C40 H40B 109.5 . .
C38 C40 H40C 109.5 . .
H40A C40 H40C 109.5 . .
H40B C40 H40C 109.5 . .
C9 C42 C16 121.1(5) . .
C9 C42 H42 119.5 . .
C16 C42 H42 119.5 . .

loop_
_geom_bond_atom_site_label_1
_geom_bond_atom_site_label_2
_geom_bond_distance
_geom_bond_site_symmetry_2
Zn41 N12 2.026(4) .
Zn41 O2 2.031(3) 2_566
Zn41 O5 2.037(3) 2_566
Zn41 O4 2.037(3) .
Zn41 O1 2.068(3) .
Zn41 Zn41 2.9711(9) 2_566
O1 C10 1.247(6) .
O2 C7 1.262(5) .
O2 Zn41 2.031(3) 2_566
O4 C7 1.254(6) .
O5 C10 1.256(6) .
O5 Zn41 2.037(3) 2_566
O6 C33 1.184(10) .
N3 C34 1.339(10) .
N3 C33 1.364(9) .
N3 C38 1.510(11) .
N12 C18 1.321(7) .
N12 C19 1.351(6) .
C7 C9 1.496(6) .
C8 C32 1.336(8) .
C8 C14 1.370(7) .
C8 C10 1.512(5) .
C9 C42 1.377(6) .
C9 C20 1.378(8) .
C11 C22 1.377(6) .
C11 C16 1.382(7) .
C11 C11 1.500(8) 2_575
C13 C17 1.366(7) .
C13 C14 1.390(6) .
C13 H13 0.9500 .
C14 H14 0.9500 .
C15 C26 1.381(9) .
C15 C31 1.386(9) .
C15 H15 0.9500 .
C16 C42 1.390(7) .
C16 H16 0.9500 .
C17 C37 1.345(9) .
C17 C17 1.489(8) 2_676
C18 C29 1.390(9) .
C18 H18 0.9500 .
C19 C21 1.364(9) .
C19 H19 0.9500 .
C20 C22 1.385(7) .
C20 H20 0.9500 .
C21 C25 1.376(14) .
C21 H21 0.9500 .
C22 H22 0.9500 .
C23 C24 1.380(11) .
C23 C26 1.387(10) .
C23 H23 0.9500 .
C24 C28 1.374(10) .
C24 C30 1.633(11) .
C25 C29 1.386(12) .
C25 C35 1.574(12) .
C26 H26 0.9500 .
C28 C31 1.363(9) .
C28 H28 0.9500 .
C29 H29 0.9500 .
C30 C35 1.156(12) .
C30 H30 0.9500 .
C31 H31 0.9500 .
C32 C37 1.401(9) .
C32 H32 0.9500 .
C33 H33 0.9500 .
C34 C36 1.456(13) .
C34 H34A 0.9900 .
C34 H34B 0.9900 .
C35 H35 0.9500 .
C36 H36A 0.9800 .
C36 H36B 0.9800 .
C36 H36C 0.9800 .
C37 H37 0.9500 .
C38 C40 1.383(14) .
C38 H38A 0.9900 .
C38 H38B 0.9900 .
C40 H40A 0.9800 .
C40 H40B 0.9800 .
C40 H40C 0.9800 .
C42 H42 0.9500 .

loop_
_geom_torsion_atom_site_label_1
_geom_torsion_atom_site_label_2
_geom_torsion_atom_site_label_3
_geom_torsion_atom_site_label_4
_geom_torsion
_geom_torsion_site_symmetry_1
_geom_torsion_site_symmetry_4
Zn41 O4 C7 O2 -11.9(6) . .
Zn41 O4 C7 C9 168.4(3) . .
Zn41 O2 C7 O4 6.9(6) 2_566 .
Zn41 O2 C7 C9 -173.4(3) 2_566 .
O4 C7 C9 C42 0.1(6) . .
O2 C7 C9 C42 -179.6(4) . .
O4 C7 C9 C20 -178.2(5) . .
O2 C7 C9 C20 2.1(7) . .
Zn41 O1 C10 O5 1.7(8) . .
Zn41 O1 C10 C8 -178.2(3) . .
Zn41 O5 C10 O1 -2.0(7) 2_566 .
Zn41 O5 C10 C8 177.9(3) 2_566 .
C32 C8 C10 O1 -174.0(6) . .
C14 C8 C10 O1 -1.5(7) . .
C32 C8 C10 O5 6.0(9) . .
C14 C8 C10 O5 178.5(5) . .
C32 C8 C14 C13 -8.2(9) . .
C10 C8 C14 C13 179.0(5) . .
C17 C13 C14 C8 0.2(8) . .
C22 C11 C16 C42 -2.9(8) . .
C11 C11 C16 C42 177.8(5) 2_575 .
C14 C13 C17 C37 7.5(10) . .
C14 C13 C17 C17 -178.7(6) . 2_676
C19 N12 C18 C29 -1.9(8) . .
Zn41 N12 C18 C29 177.4(4) . .
C18 N12 C19 C21 1.1(9) . .
Zn41 N12 C19 C21 -178.2(5) . .
C42 C9 C20 C22 -2.6(10) . .
C7 C9 C20 C22 175.7(6) . .
N12 C19 C21 C25 0.6(11) . .
C16 C11 C22 C20 2.3(10) . .
C11 C11 C22 C20 -178.5(7) 2_575 .
C9 C20 C22 C11 0.5(12) . .
C26 C23 C24 C28 -2.5(10) . .
C26 C23 C24 C30 174.4(6) . .
C19 C21 C25 C29 -1.5(11) . .
C19 C21 C25 C35 -178.1(7) . .
C31 C15 C26 C23 1.5(13) . .
C24 C23 C26 C15 0.6(11) . .
C23 C24 C28 C31 2.3(10) . .
C30 C24 C28 C31 -175.2(6) . .
C21 C25 C29 C18 0.7(10) . .
C35 C25 C29 C18 176.6(6) . .
N12 C18 C29 C25 1.0(9) . .
C28 C24 C30 C35 -168.9(7) . .
C23 C24 C30 C35 14.0(10) . .
C24 C28 C31 C15 -0.3(12) . .
C26 C15 C31 C28 -1.7(13) . .
C14 C8 C32 C37 8.2(12) . .
C10 C8 C32 C37 -179.0(7) . .
C34 N3 C33 O6 -1.1(13) . .
C38 N3 C33 O6 178.0(8) . .
C33 N3 C34 C36 98.9(10) . .
C38 N3 C34 C36 -80.2(11) . .
C24 C30 C35 C25 179.0(5) . .
C21 C25 C35 C30 -169.9(7) . .
C29 C25 C35 C30 14.1(11) . .
C13 C17 C37 C32 -7.6(13) . .
C17 C17 C37 C32 178.8(9) 2_676 .
C8 C32 C37 C17 -0.3(15) . .
C34 N3 C38 C40 -86.8(11) . .
C33 N3 C38 C40 94.1(11) . .
C20 C9 C42 C16 2.0(8) . .
C7 C9 C42 C16 -176.4(4) . .
C11 C16 C42 C9 0.8(8) . .
